data_4069269
loop_
_publ_author_name
'Grochowski, Matthew R.'
'Brennessel, William W.'
'Jones, William D.'

_publ_section_title
;
 Carbon&#x2212;Sulfur Bond Cleavage of Methyl-Substituted Thiophenes with
 Iridium(III)
;
_journal_issue 9
_journal_name_full Organometallics
_journal_page_first 2661
_journal_paper_doi 10.1021/om900114m
_journal_volume 28
_journal_year 2009
_chemical_formula_moiety 'C26 H42 Cl2 Ir2 O S'
_chemical_formula_sum 'C26 H42 Cl2 Ir2 O S'
_chemical_formula_weight 857.96
_chemical_name_common jonmg18
_chemical_name_systematic
;
 [Cp*IrCl]2(mu-H)(mu-S-3hexyl-2-one), 8
;
_space_group_IT_number 29
_symmetry_cell_setting orthorhombic
_symmetry_space_group_name_Hall 'P 2c -2ac'
_symmetry_space_group_name_H-M 'P c a 21'
_atom_sites_solution_hydrogens geom
_atom_sites_solution_primary direct
_atom_sites_solution_secondary difmap
_audit_creation_method SHELXL-97
_cell_angle_alpha 90.00
_cell_angle_beta 90.00
_cell_angle_gamma 90.00
_cell_formula_units_Z 8
_cell_length_a 17.881(4)
_cell_length_b 13.857(3)
_cell_length_c 22.402(5)
_cell_measurement_reflns_used 4068
_cell_measurement_temperature 100.0(1)
_cell_measurement_theta_max 37.44
_cell_measurement_theta_min 2.86
_cell_volume 5551(2)
_computing_cell_refinement 'SAINT (Bruker, 2007)'
_computing_data_collection 'APEX2 (Bruker, 2007)'
_computing_data_reduction 'SAINT (Bruker, 2007)'
_computing_molecular_graphics 'SHELXTL (Sheldrick, 2008)'
_computing_publication_material 'SHELXTL (Sheldrick, 2008)'
_computing_structure_refinement 'SHELXL-97 (Sheldrick, 2008)'
_computing_structure_solution 'SIR97 (Altomare et al., 1999)'
_diffrn_ambient_temperature 100.0(1)
_diffrn_measured_fraction_theta_full 0.995
_diffrn_measured_fraction_theta_max 0.995
_diffrn_measurement_device_type 'Bruker SMART APEX II CCD Platform'
_diffrn_measurement_method 'area detector, \w scans per \f'
_diffrn_radiation_monochromator graphite
_diffrn_radiation_source 'fine-focus sealed tube'
_diffrn_radiation_type MoK\a
_diffrn_radiation_wavelength 0.71073
_diffrn_reflns_av_R_equivalents 0.0721
_diffrn_reflns_av_sigmaI/netI 0.0641
_diffrn_reflns_limit_h_max 30
_diffrn_reflns_limit_h_min -30
_diffrn_reflns_limit_k_max 23
_diffrn_reflns_limit_k_min -23
_diffrn_reflns_limit_l_max 38
_diffrn_reflns_limit_l_min -38
_diffrn_reflns_number 129413
_diffrn_reflns_theta_full 37.78
_diffrn_reflns_theta_max 37.78
_diffrn_reflns_theta_min 1.82
_exptl_absorpt_coefficient_mu 9.865
_exptl_absorpt_correction_T_max 0.6183
_exptl_absorpt_correction_T_min 0.1036
_exptl_absorpt_correction_type multi-scan
_exptl_absorpt_process_details 'SADABS (Sheldrick, 2007)'
_exptl_crystal_colour red-orange
_exptl_crystal_density_diffrn 2.053
_exptl_crystal_density_method 'not measured'
_exptl_crystal_description plate
_exptl_crystal_F_000 3280
_exptl_crystal_size_max 0.26
_exptl_crystal_size_mid 0.20
_exptl_crystal_size_min 0.05
_refine_diff_density_max 2.731
_refine_diff_density_min -3.357
_refine_diff_density_rms 0.270
_refine_ls_abs_structure_details 'Flack H D (1983), 14264 Friedel pairs, Acta Cryst. A39, 876-881'
_refine_ls_abs_structure_Flack -0.012(4)
_refine_ls_extinction_method none
_refine_ls_goodness_of_fit_ref 1.040
_refine_ls_hydrogen_treatment constr
_refine_ls_matrix_type full
_refine_ls_number_parameters 601
_refine_ls_number_reflns 29379
_refine_ls_number_restraints 1
_refine_ls_restrained_S_all 1.040
_refine_ls_R_factor_all 0.0589
_refine_ls_R_factor_gt 0.0370
_refine_ls_shift/su_max 0.003
_refine_ls_shift/su_mean 0.000
_refine_ls_structure_factor_coef Fsqd
_refine_ls_weighting_details 'calc w=1/[\s^2^(Fo^2^)+(0.0160P)^2^+15.7537P] where P=(Fo^2^+2Fc^2^)/3'
_refine_ls_weighting_scheme calc
_refine_ls_wR_factor_gt 0.0675
_refine_ls_wR_factor_ref 0.0762
_reflns_number_gt 24140
_reflns_number_total 29379
_reflns_threshold_expression >2sigma(I)
_cod_data_source_file om900114m_si_002.cif
_cod_data_source_block jonmg18
_cod_database_code 4069269

loop_
_symmetry_equiv_pos_as_xyz
'x, y, z'
'-x, -y, z+1/2'
'x+1/2, -y, z'
'-x+1/2, y, z+1/2'

loop_
_atom_site_label
_atom_site_type_symbol
_atom_site_fract_x
_atom_site_fract_y
_atom_site_fract_z
_atom_site_U_iso_or_equiv
_atom_site_adp_type
_atom_site_occupancy
_atom_site_symmetry_multiplicity
_atom_site_calc_flag
_atom_site_refinement_flags
Ir1 Ir 0.280487(10) 0.400401(12) 0.917779(8) 0.01241(3) Uani 1 1 d .
Ir2 Ir 0.356914(10) 0.353524(11) 0.807233(8) 0.01184(3) Uani 1 1 d .
Cl1 Cl 0.24079(7) 0.23436(7) 0.92360(5) 0.0168(2) Uani 1 1 d .
Cl2 Cl 0.39847(7) 0.51877(8) 0.80027(6) 0.0181(2) Uani 1 1 d .
S1 S 0.23774(7) 0.42138(8) 0.82032(5) 0.01268(19) Uani 1 1 d .
O1 O 0.1476(2) 0.2778(3) 0.70777(18) 0.0235(8) Uani 1 1 d .
C1 C 0.2982(3) 0.5467(4) 0.9504(2) 0.0175(9) Uani 1 1 d .
C2 C 0.2220(3) 0.5192(3) 0.9622(2) 0.0157(8) Uani 1 1 d .
C3 C 0.2216(3) 0.4369(4) 0.9995(2) 0.0204(10) Uani 1 1 d .
C4 C 0.2995(3) 0.4134(4) 1.0138(2) 0.0206(10) Uani 1 1 d .
C5 C 0.3460(3) 0.4818(4) 0.9832(2) 0.0183(9) Uani 1 1 d .
C6 C 0.3224(3) 0.6383(4) 0.9201(3) 0.0228(10) Uani 1 1 d .
H6A H 0.3241 0.6907 0.9494 0.034 Uiso 1 1 calc R
H6B H 0.2867 0.6546 0.8885 0.034 Uiso 1 1 calc R
H6C H 0.3722 0.6292 0.9027 0.034 Uiso 1 1 calc R
C7 C 0.1549(3) 0.5710(4) 0.9380(3) 0.0229(10) Uani 1 1 d .
H7A H 0.1432 0.6263 0.9637 0.034 Uiso 1 1 calc R
H7B H 0.1121 0.5269 0.9372 0.034 Uiso 1 1 calc R
H7C H 0.1655 0.5937 0.8975 0.034 Uiso 1 1 calc R
C8 C 0.1548(3) 0.3852(4) 1.0230(3) 0.0238(11) Uani 1 1 d .
H8A H 0.1441 0.4075 1.0636 0.036 Uiso 1 1 calc R
H8B H 0.1646 0.3156 1.0235 0.036 Uiso 1 1 calc R
H8C H 0.1117 0.3985 0.9973 0.036 Uiso 1 1 calc R
C9 C 0.3255(4) 0.3352(5) 1.0547(3) 0.0305(13) Uani 1 1 d .
H9A H 0.3275 0.3599 1.0957 0.046 Uiso 1 1 calc R
H9B H 0.3754 0.3137 1.0425 0.046 Uiso 1 1 calc R
H9C H 0.2906 0.2808 1.0527 0.046 Uiso 1 1 calc R
C10 C 0.4293(3) 0.4877(4) 0.9851(3) 0.0269(12) Uani 1 1 d .
H10A H 0.4446 0.5332 1.0163 0.040 Uiso 1 1 calc R
H10B H 0.4481 0.5101 0.9464 0.040 Uiso 1 1 calc R
H10C H 0.4500 0.4238 0.9939 0.040 Uiso 1 1 calc R
C11 C 0.3509(3) 0.2029(3) 0.7798(2) 0.0157(9) Uani 1 1 d .
C12 C 0.3647(3) 0.2608(3) 0.7274(2) 0.0156(8) Uani 1 1 d .
C13 C 0.4342(3) 0.3107(3) 0.7363(2) 0.0159(8) Uani 1 1 d .
C14 C 0.4637(3) 0.2846(3) 0.7939(2) 0.0168(9) Uani 1 1 d .
C15 C 0.4131(3) 0.2164(3) 0.8194(2) 0.0166(9) Uani 1 1 d .
C16 C 0.2906(3) 0.1283(3) 0.7856(2) 0.0191(9) Uani 1 1 d .
H16A H 0.3062 0.0690 0.7653 0.029 Uiso 1 1 calc R
H16B H 0.2445 0.1525 0.7674 0.029 Uiso 1 1 calc R
H16C H 0.2818 0.1147 0.8280 0.029 Uiso 1 1 calc R
C17 C 0.3198(3) 0.2581(4) 0.6716(2) 0.0217(10) Uani 1 1 d .
H17A H 0.3419 0.2116 0.6437 0.033 Uiso 1 1 calc R
H17B H 0.3193 0.3223 0.6533 0.033 Uiso 1 1 calc R
H17C H 0.2684 0.2386 0.6810 0.033 Uiso 1 1 calc R
C18 C 0.4702(3) 0.3777(4) 0.6919(3) 0.0217(10) Uani 1 1 d .
H18A H 0.5225 0.3587 0.6859 0.032 Uiso 1 1 calc R
H18B H 0.4683 0.4439 0.7071 0.032 Uiso 1 1 calc R
H18C H 0.4434 0.3741 0.6538 0.032 Uiso 1 1 calc R
C19 C 0.5364(3) 0.3198(4) 0.8187(3) 0.0249(11) Uani 1 1 d .
H19A H 0.5777 0.2847 0.7998 0.037 Uiso 1 1 calc R
H19B H 0.5374 0.3087 0.8619 0.037 Uiso 1 1 calc R
H19C H 0.5416 0.3889 0.8106 0.037 Uiso 1 1 calc R
C20 C 0.4242(3) 0.1641(4) 0.8776(3) 0.0230(10) Uani 1 1 d .
H20A H 0.4458 0.1003 0.8698 0.035 Uiso 1 1 calc R
H20B H 0.3759 0.1566 0.8977 0.035 Uiso 1 1 calc R
H20C H 0.4582 0.2012 0.9031 0.035 Uiso 1 1 calc R
C21 C 0.1613(2) 0.3352(3) 0.8072(2) 0.0141(7) Uani 1 1 d .
H21A H 0.1798 0.2682 0.8147 0.017 Uiso 1 1 calc R
C22 C 0.0968(3) 0.3571(3) 0.8498(2) 0.0161(8) Uani 1 1 d .
H22A H 0.0786 0.4233 0.8420 0.019 Uiso 1 1 calc R
H22B H 0.1160 0.3554 0.8913 0.019 Uiso 1 1 calc R
C23 C 0.0310(3) 0.2869(4) 0.8447(2) 0.0193(9) Uani 1 1 d .
H23A H -0.0075 0.3047 0.8745 0.023 Uiso 1 1 calc R
H23B H 0.0083 0.2935 0.8046 0.023 Uiso 1 1 calc R
C24 C 0.0532(3) 0.1827(4) 0.8542(3) 0.0265(12) Uani 1 1 d .
H24A H 0.0088 0.1415 0.8512 0.040 Uiso 1 1 calc R
H24B H 0.0756 0.1755 0.8939 0.040 Uiso 1 1 calc R
H24C H 0.0896 0.1637 0.8237 0.040 Uiso 1 1 calc R
C25 C 0.1373(3) 0.3442(4) 0.7420(2) 0.0180(9) Uani 1 1 d .
C26 C 0.1014(3) 0.4370(4) 0.7229(3) 0.0248(11) Uani 1 1 d .
H26A H 0.1036 0.4424 0.6793 0.037 Uiso 1 1 calc R
H26B H 0.1281 0.4915 0.7409 0.037 Uiso 1 1 calc R
H26C H 0.0491 0.4378 0.7359 0.037 Uiso 1 1 calc R
Ir3 Ir 0.323032(10) 0.837587(12) 1.082346(8) 0.01250(3) Uani 1 1 d .
Ir4 Ir 0.184277(10) 0.795987(12) 1.145005(8) 0.01356(3) Uani 1 1 d .
Cl3 Cl 0.15355(7) 0.96600(8) 1.13968(6) 0.0181(2) Uani 1 1 d .
Cl4 Cl 0.35630(7) 0.67018(8) 1.09227(6) 0.0189(2) Uani 1 1 d .
S2 S 0.20986(7) 0.77863(8) 1.04334(5) 0.0143(2) Uani 1 1 d .
O2 O 0.0530(2) 0.7590(3) 0.98578(18) 0.0235(8) Uani 1 1 d .
C31 C 0.1727(3) 0.6467(3) 1.1737(2) 0.0172(9) Uani 1 1 d .
C32 C 0.1981(3) 0.7032(3) 1.2235(2) 0.0161(8) Uani 1 1 d .
C33 C 0.1439(3) 0.7758(4) 1.2363(2) 0.0180(9) Uani 1 1 d .
C34 C 0.0822(3) 0.7630(4) 1.1946(2) 0.0198(9) Uani 1 1 d .
C35 C 0.0992(3) 0.6827(4) 1.1568(2) 0.0203(10) Uani 1 1 d .
C36 C 0.2067(3) 0.5554(4) 1.1514(3) 0.0243(11) Uani 1 1 d .
H36A H 0.1823 0.5002 1.1705 0.036 Uiso 1 1 calc R
H36B H 0.2602 0.5548 1.1609 0.036 Uiso 1 1 calc R
H36C H 0.2002 0.5512 1.1080 0.036 Uiso 1 1 calc R
C37 C 0.2700(3) 0.6859(4) 1.2556(3) 0.0212(10) Uani 1 1 d .
H37A H 0.2650 0.6291 1.2814 0.032 Uiso 1 1 calc R
H37B H 0.2823 0.7424 1.2800 0.032 Uiso 1 1 calc R
H37C H 0.3100 0.6749 1.2265 0.032 Uiso 1 1 calc R
C38 C 0.1446(3) 0.8473(4) 1.2860(3) 0.0249(11) Uani 1 1 d .
H38A H 0.1239 0.8177 1.3221 0.037 Uiso 1 1 calc R
H38B H 0.1143 0.9035 1.2749 0.037 Uiso 1 1 calc R
H38C H 0.1962 0.8679 1.2937 0.037 Uiso 1 1 calc R
C39 C 0.0132(3) 0.8233(5) 1.1925(3) 0.0279(12) Uani 1 1 d .
H39A H -0.0167 0.8114 1.2284 0.042 Uiso 1 1 calc R
H39B H -0.0161 0.8064 1.1571 0.042 Uiso 1 1 calc R
H39C H 0.0271 0.8916 1.1908 0.042 Uiso 1 1 calc R
C40 C 0.0513(4) 0.6384(5) 1.1097(3) 0.0287(13) Uani 1 1 d .
H40A H 0.0295 0.5783 1.1248 0.043 Uiso 1 1 calc R
H40B H 0.0817 0.6245 1.0744 0.043 Uiso 1 1 calc R
H40C H 0.0111 0.6833 1.0990 0.043 Uiso 1 1 calc R
C41 C 0.3411(3) 0.9838(3) 1.0510(2) 0.0172(9) Uani 1 1 d .
C42 C 0.3648(3) 0.9778(3) 1.1119(2) 0.0178(9) Uani 1 1 d .
C43 C 0.4243(3) 0.9064(4) 1.1157(2) 0.0170(9) Uani 1 1 d .
C44 C 0.4373(3) 0.8722(3) 1.0565(2) 0.0184(9) Uani 1 1 d .
C45 C 0.3870(3) 0.9190(3) 1.0163(2) 0.0175(9) Uani 1 1 d .
C46 C 0.2873(3) 1.0565(4) 1.0267(3) 0.0233(11) Uani 1 1 d .
H46A H 0.3141 1.1163 1.0172 0.035 Uiso 1 1 calc R
H46B H 0.2486 1.0699 1.0565 0.035 Uiso 1 1 calc R
H46C H 0.2640 1.0310 0.9904 0.035 Uiso 1 1 calc R
C47 C 0.3371(3) 1.0382(4) 1.1623(2) 0.0218(10) Uani 1 1 d .
H47A H 0.3638 1.1000 1.1626 0.033 Uiso 1 1 calc R
H47B H 0.3459 1.0045 1.2001 0.033 Uiso 1 1 calc R
H47C H 0.2834 1.0499 1.1573 0.033 Uiso 1 1 calc R
C48 C 0.4688(3) 0.8810(4) 1.1699(3) 0.0240(11) Uani 1 1 d .
H48A H 0.5155 0.9179 1.1701 0.036 Uiso 1 1 calc R
H48B H 0.4801 0.8118 1.1695 0.036 Uiso 1 1 calc R
H48C H 0.4398 0.8965 1.2058 0.036 Uiso 1 1 calc R
C49 C 0.4978(3) 0.8024(4) 1.0386(3) 0.0293(13) Uani 1 1 d .
H49A H 0.5442 0.8379 1.0308 0.044 Uiso 1 1 calc R
H49B H 0.4826 0.7680 1.0024 0.044 Uiso 1 1 calc R
H49C H 0.5061 0.7559 1.0709 0.044 Uiso 1 1 calc R
C50 C 0.3900(4) 0.9113(5) 0.9500(3) 0.0267(12) Uani 1 1 d .
H50A H 0.4333 0.9472 0.9350 0.040 Uiso 1 1 calc R
H50B H 0.3441 0.9383 0.9329 0.040 Uiso 1 1 calc R
H50C H 0.3944 0.8433 0.9385 0.040 Uiso 1 1 calc R
C51 C 0.1551(3) 0.8678(4) 1.0012(2) 0.0168(9) Uani 1 1 d .
H51A H 0.1614 0.9335 1.0189 0.020 Uiso 1 1 calc R
C52 C 0.1771(3) 0.8683(4) 0.9351(2) 0.0193(9) Uani 1 1 d .
H52A H 0.1661 0.8044 0.9174 0.023 Uiso 1 1 calc R
H52B H 0.2316 0.8799 0.9316 0.023 Uiso 1 1 calc R
C53 C 0.1347(3) 0.9465(4) 0.9005(2) 0.0238(11) Uani 1 1 d .
H53A H 0.0804 0.9393 0.9082 0.029 Uiso 1 1 calc R
H53B H 0.1502 1.0107 0.9155 0.029 Uiso 1 1 calc R
C54 C 0.1484(4) 0.9421(4) 0.8336(3) 0.0300(13) Uani 1 1 d .
H54A H 0.1220 0.9955 0.8140 0.045 Uiso 1 1 calc R
H54B H 0.1297 0.8806 0.8179 0.045 Uiso 1 1 calc R
H54C H 0.2021 0.9474 0.8256 0.045 Uiso 1 1 calc R
C55 C 0.0733(3) 0.8356(4) 1.0055(2) 0.0201(9) Uani 1 1 d .
C56 C 0.0186(3) 0.9050(5) 1.0332(3) 0.0288(12) Uani 1 1 d .
H56A H -0.0311 0.8753 1.0345 0.043 Uiso 1 1 calc R
H56B H 0.0165 0.9641 1.0092 0.043 Uiso 1 1 calc R
H56C H 0.0348 0.9208 1.0738 0.043 Uiso 1 1 calc R

loop_
_atom_site_aniso_label
_atom_site_aniso_U_11
_atom_site_aniso_U_22
_atom_site_aniso_U_33
_atom_site_aniso_U_23
_atom_site_aniso_U_13
_atom_site_aniso_U_12
Ir1 0.01404(7) 0.01108(6) 0.01212(7) -0.00029(6) -0.00117(6) -0.00015(5)
Ir2 0.01225(7) 0.01002(6) 0.01326(7) -0.00021(6) -0.00043(6) -0.00001(5)
Cl1 0.0218(5) 0.0120(4) 0.0168(5) 0.0025(4) -0.0014(4) -0.0009(4)
Cl2 0.0210(5) 0.0116(4) 0.0217(6) -0.0009(4) 0.0025(4) -0.0024(4)
S1 0.0125(5) 0.0111(4) 0.0144(5) -0.0001(3) -0.0018(4) 0.0004(4)
O1 0.023(2) 0.0257(18) 0.0219(19) -0.0076(15) 0.0000(15) -0.0041(15)
C1 0.018(2) 0.016(2) 0.018(2) -0.0044(17) -0.0023(17) 0.0007(17)
C2 0.016(2) 0.0160(19) 0.015(2) -0.0040(15) 0.0009(16) 0.0015(16)
C3 0.026(3) 0.020(2) 0.015(2) -0.0046(17) 0.0001(19) -0.0001(19)
C4 0.030(3) 0.017(2) 0.014(2) -0.0034(16) -0.0062(19) -0.0004(19)
C5 0.020(2) 0.019(2) 0.016(2) -0.0048(17) 0.0005(17) -0.0006(17)
C6 0.029(3) 0.0150(19) 0.024(2) -0.0008(19) 0.007(2) -0.0047(18)
C7 0.022(3) 0.017(2) 0.029(3) -0.0070(19) -0.003(2) 0.0035(19)
C8 0.022(3) 0.028(3) 0.021(2) -0.001(2) 0.004(2) -0.007(2)
C9 0.044(4) 0.028(3) 0.019(3) 0.004(2) -0.009(3) 0.005(3)
C10 0.016(2) 0.031(3) 0.033(3) -0.010(2) -0.005(2) 0.000(2)
C11 0.017(2) 0.0092(17) 0.021(2) -0.0026(15) -0.0002(17) 0.0019(15)
C12 0.016(2) 0.0130(18) 0.018(2) -0.0043(15) 0.0034(16) 0.0014(16)
C13 0.015(2) 0.0136(18) 0.019(2) -0.0047(16) 0.0040(17) 0.0020(15)
C14 0.014(2) 0.0170(19) 0.019(2) -0.0032(16) 0.0008(16) 0.0022(16)
C15 0.019(2) 0.0102(17) 0.020(2) 0.0002(15) 0.0015(17) 0.0037(15)
C16 0.021(2) 0.0124(19) 0.024(2) -0.0029(17) -0.0001(19) -0.0038(17)
C17 0.024(3) 0.021(2) 0.020(2) -0.0034(19) 0.000(2) -0.002(2)
C18 0.022(3) 0.020(2) 0.023(2) -0.0001(19) 0.006(2) -0.0016(19)
C19 0.013(2) 0.026(2) 0.036(3) -0.001(2) -0.001(2) 0.0003(19)
C20 0.022(3) 0.023(2) 0.024(3) 0.004(2) -0.004(2) 0.003(2)
C21 0.0096(17) 0.0148(17) 0.0178(19) 0.0014(17) -0.0038(16) -0.0038(13)
C22 0.017(2) 0.0158(19) 0.016(2) -0.0031(16) -0.0007(16) 0.0017(16)
C23 0.016(2) 0.019(2) 0.023(2) 0.0009(18) 0.0034(18) -0.0008(17)
C24 0.026(3) 0.020(2) 0.033(3) 0.006(2) 0.000(2) -0.008(2)
C25 0.017(2) 0.021(2) 0.017(2) -0.0011(17) -0.0021(17) -0.0040(17)
C26 0.022(3) 0.030(3) 0.022(3) 0.004(2) -0.007(2) 0.004(2)
Ir3 0.01341(7) 0.01026(6) 0.01384(7) 0.00086(6) 0.00045(6) 0.00007(5)
Ir4 0.01388(7) 0.01243(7) 0.01438(7) 0.00091(6) 0.00033(6) -0.00122(6)
Cl3 0.0184(5) 0.0143(4) 0.0217(5) -0.0006(4) 0.0023(4) 0.0013(4)
Cl4 0.0186(5) 0.0123(4) 0.0258(6) 0.0015(4) -0.0003(4) 0.0018(4)
S2 0.0144(5) 0.0134(5) 0.0150(5) -0.0001(4) -0.0013(4) 0.0007(4)
O2 0.023(2) 0.0214(18) 0.026(2) 0.0013(15) -0.0029(15) -0.0016(15)
C31 0.018(2) 0.0144(19) 0.019(2) 0.0021(16) 0.0012(17) -0.0040(17)
C32 0.017(2) 0.0152(19) 0.016(2) 0.0022(16) 0.0010(16) -0.0034(16)
C33 0.018(2) 0.020(2) 0.016(2) 0.0037(17) 0.0028(17) -0.0019(17)
C34 0.015(2) 0.025(2) 0.020(2) 0.0063(19) 0.0030(18) -0.0041(18)
C35 0.025(3) 0.020(2) 0.017(2) 0.0049(17) -0.0015(18) -0.0068(19)
C36 0.031(3) 0.0117(19) 0.030(3) -0.0006(19) 0.006(2) -0.0015(19)
C37 0.022(3) 0.019(2) 0.023(2) 0.0014(18) -0.005(2) -0.0010(18)
C38 0.027(3) 0.024(2) 0.025(3) -0.008(2) 0.004(2) -0.004(2)
C39 0.019(3) 0.033(3) 0.031(3) 0.007(2) 0.007(2) -0.001(2)
C40 0.035(3) 0.030(3) 0.021(3) 0.002(2) -0.005(2) -0.014(2)
C41 0.019(2) 0.0141(19) 0.019(2) 0.0023(16) 0.0012(17) -0.0037(16)
C42 0.018(2) 0.0123(18) 0.023(2) -0.0004(16) 0.0008(18) -0.0047(16)
C43 0.011(2) 0.0161(19) 0.024(2) 0.0026(17) 0.0005(17) -0.0005(16)
C44 0.021(2) 0.0115(18) 0.023(2) -0.0001(16) 0.0038(19) -0.0023(16)
C45 0.018(2) 0.016(2) 0.018(2) 0.0041(16) 0.0013(17) -0.0035(17)
C46 0.025(3) 0.015(2) 0.030(3) 0.0089(19) -0.003(2) -0.0002(18)
C47 0.023(3) 0.022(2) 0.021(2) -0.0081(18) 0.0009(19) 0.0012(19)
C48 0.020(3) 0.023(2) 0.029(3) 0.004(2) -0.006(2) -0.002(2)
C49 0.023(3) 0.021(2) 0.044(4) -0.001(2) 0.010(3) 0.000(2)
C50 0.026(3) 0.030(3) 0.024(3) 0.001(2) 0.007(2) -0.009(2)
C51 0.013(2) 0.020(2) 0.017(2) 0.0017(16) -0.0035(16) 0.0027(16)
C52 0.020(2) 0.019(2) 0.019(2) 0.0023(17) 0.0008(18) 0.0007(18)
C53 0.024(3) 0.026(2) 0.022(2) 0.004(2) -0.003(2) 0.006(2)
C54 0.043(4) 0.025(3) 0.022(3) 0.005(2) 0.001(2) 0.005(3)
C55 0.018(2) 0.022(2) 0.020(2) 0.0024(18) -0.0003(18) 0.0070(18)
C56 0.020(3) 0.035(3) 0.031(3) -0.008(2) -0.002(2) 0.009(2)

loop_
_atom_type_symbol
_atom_type_description
_atom_type_scat_dispersion_real
_atom_type_scat_dispersion_imag
_atom_type_scat_source
C C 0.0033 0.0016 'International Tables Vol C Tables 4.2.6.8 and 6.1.1.4'
H H 0.0000 0.0000 'International Tables Vol C Tables 4.2.6.8 and 6.1.1.4'
O O 0.0106 0.0060 'International Tables Vol C Tables 4.2.6.8 and 6.1.1.4'
S S 0.1246 0.1234 'International Tables Vol C Tables 4.2.6.8 and 6.1.1.4'
Cl Cl 0.1484 0.1585 'International Tables Vol C Tables 4.2.6.8 and 6.1.1.4'
Ir Ir -1.4442 7.9887 'International Tables Vol C Tables 4.2.6.8 and 6.1.1.4'

loop_
_geom_angle_atom_site_label_1
_geom_angle_atom_site_label_2
_geom_angle_atom_site_label_3
_geom_angle
C3 Ir1 C1 64.6(2)
C3 Ir1 C4 39.3(2)
C1 Ir1 C4 64.58(19)
C3 Ir1 C5 64.8(2)
C1 Ir1 C5 38.57(19)
C4 Ir1 C5 38.3(2)
C3 Ir1 C2 37.85(19)
C1 Ir1 C2 38.48(19)
C4 Ir1 C2 64.25(19)
C5 Ir1 C2 64.15(19)
C3 Ir1 S1 126.98(15)
C1 Ir1 S1 104.21(14)
C4 Ir1 S1 164.29(15)
C5 Ir1 S1 137.56(14)
C2 Ir1 S1 100.07(13)
C3 Ir1 Cl1 91.94(15)
C1 Ir1 Cl1 155.90(14)
C4 Ir1 Cl1 94.09(14)
C5 Ir1 Cl1 127.81(14)
C2 Ir1 Cl1 123.52(14)
S1 Ir1 Cl1 94.19(4)
C3 Ir1 Ir2 178.88(15)
C1 Ir1 Ir2 115.21(14)
C4 Ir1 Ir2 141.71(16)
C5 Ir1 Ir2 115.77(14)
C2 Ir1 Ir2 141.34(13)
S1 Ir1 Ir2 51.92(3)
Cl1 Ir1 Ir2 88.35(3)
C14 Ir2 C15 38.59(19)
C14 Ir2 C11 65.18(19)
C15 Ir2 C11 38.58(19)
C14 Ir2 C13 38.73(19)
C15 Ir2 C13 63.95(19)
C11 Ir2 C13 64.28(18)
C14 Ir2 C12 64.77(19)
C15 Ir2 C12 64.03(18)
C11 Ir2 C12 38.41(19)
C13 Ir2 C12 38.11(18)
C14 Ir2 S1 177.16(14)
C15 Ir2 S1 139.16(14)
C11 Ir2 S1 111.98(14)
C13 Ir2 S1 140.57(14)
C12 Ir2 S1 113.07(14)
C14 Ir2 Cl2 97.96(14)
C15 Ir2 Cl2 134.24(14)
C11 Ir2 Cl2 155.00(14)
C13 Ir2 Cl2 90.92(13)
C12 Ir2 Cl2 118.74(13)
S1 Ir2 Cl2 84.69(4)
C14 Ir2 Ir1 129.39(13)
C15 Ir2 Ir1 107.89(13)
C11 Ir2 Ir1 115.60(14)
C13 Ir2 Ir1 167.96(14)
C12 Ir2 Ir1 148.40(13)
S1 Ir2 Ir1 51.41(3)
Cl2 Ir2 Ir1 89.30(3)
C21 S1 Ir1 108.23(17)
C21 S1 Ir2 113.26(15)
Ir1 S1 Ir2 76.67(4)
C2 C1 C5 107.6(4)
C2 C1 C6 125.4(5)
C5 C1 C6 125.8(5)
C2 C1 Ir1 71.2(3)
C5 C1 Ir1 71.2(3)
C6 C1 Ir1 132.6(4)
C3 C2 C1 109.0(4)
C3 C2 C7 126.6(5)
C1 C2 C7 124.4(5)
C3 C2 Ir1 70.4(3)
C1 C2 Ir1 70.3(3)
C7 C2 Ir1 125.3(3)
C2 C3 C4 107.7(5)
C2 C3 C8 126.9(5)
C4 C3 C8 125.4(5)
C2 C3 Ir1 71.8(3)
C4 C3 Ir1 70.8(3)
C8 C3 Ir1 125.1(4)
C5 C4 C3 107.4(5)
C5 C4 C9 126.4(5)
C3 C4 C9 126.1(6)
C5 C4 Ir1 71.1(3)
C3 C4 Ir1 69.9(3)
C9 C4 Ir1 126.4(4)
C4 C5 C1 108.2(5)
C4 C5 C10 126.9(5)
C1 C5 C10 124.9(5)
C4 C5 Ir1 70.7(3)
C1 C5 Ir1 70.3(3)
C10 C5 Ir1 125.5(4)
C1 C6 H6A 109.5
C1 C6 H6B 109.5
H6A C6 H6B 109.5
C1 C6 H6C 109.5
H6A C6 H6C 109.5
H6B C6 H6C 109.5
C2 C7 H7A 109.5
C2 C7 H7B 109.5
H7A C7 H7B 109.5
C2 C7 H7C 109.5
H7A C7 H7C 109.5
H7B C7 H7C 109.5
C3 C8 H8A 109.5
C3 C8 H8B 109.5
H8A C8 H8B 109.5
C3 C8 H8C 109.5
H8A C8 H8C 109.5
H8B C8 H8C 109.5
C4 C9 H9A 109.5
C4 C9 H9B 109.5
H9A C9 H9B 109.5
C4 C9 H9C 109.5
H9A C9 H9C 109.5
H9B C9 H9C 109.5
C5 C10 H10A 109.5
C5 C10 H10B 109.5
H10A C10 H10B 109.5
C5 C10 H10C 109.5
H10A C10 H10C 109.5
H10B C10 H10C 109.5
C15 C11 C12 107.4(4)
C15 C11 C16 126.4(5)
C12 C11 C16 125.2(5)
C15 C11 Ir2 70.3(3)
C12 C11 Ir2 71.9(3)
C16 C11 Ir2 132.2(4)
C13 C12 C11 107.6(4)
C13 C12 C17 126.6(5)
C11 C12 C17 125.3(5)
C13 C12 Ir2 70.2(3)
C11 C12 Ir2 69.7(3)
C17 C12 Ir2 131.4(4)
C12 C13 C14 108.7(4)
C12 C13 C18 125.2(5)
C14 C13 C18 126.1(5)
C12 C13 Ir2 71.7(3)
C14 C13 Ir2 69.4(3)
C18 C13 Ir2 125.6(3)
C15 C14 C13 107.0(4)
C15 C14 C19 128.1(5)
C13 C14 C19 124.8(5)
C15 C14 Ir2 71.1(3)
C13 C14 Ir2 71.9(3)
C19 C14 Ir2 125.0(4)
C14 C15 C11 109.2(4)
C14 C15 C20 125.6(5)
C11 C15 C20 125.1(5)
C14 C15 Ir2 70.3(3)
C11 C15 Ir2 71.2(3)
C20 C15 Ir2 126.4(4)
C11 C16 H16A 109.5
C11 C16 H16B 109.5
H16A C16 H16B 109.5
C11 C16 H16C 109.5
H16A C16 H16C 109.5
H16B C16 H16C 109.5
C12 C17 H17A 109.5
C12 C17 H17B 109.5
H17A C17 H17B 109.5
C12 C17 H17C 109.5
H17A C17 H17C 109.5
H17B C17 H17C 109.5
C13 C18 H18A 109.5
C13 C18 H18B 109.5
H18A C18 H18B 109.5
C13 C18 H18C 109.5
H18A C18 H18C 109.5
H18B C18 H18C 109.5
C14 C19 H19A 109.5
C14 C19 H19B 109.5
H19A C19 H19B 109.5
C14 C19 H19C 109.5
H19A C19 H19C 109.5
H19B C19 H19C 109.5
C15 C20 H20A 109.5
C15 C20 H20B 109.5
H20A C20 H20B 109.5
C15 C20 H20C 109.5
H20A C20 H20C 109.5
H20B C20 H20C 109.5
C25 C21 C22 111.8(4)
C25 C21 S1 108.0(3)
C22 C21 S1 109.3(3)
C25 C21 H21A 109.2
C22 C21 H21A 109.2
S1 C21 H21A 109.2
C21 C22 C23 114.0(4)
C21 C22 H22A 108.8
C23 C22 H22A 108.8
C21 C22 H22B 108.8
C23 C22 H22B 108.8
H22A C22 H22B 107.7
C24 C23 C22 113.1(4)
C24 C23 H23A 109.0
C22 C23 H23A 109.0
C24 C23 H23B 109.0
C22 C23 H23B 109.0
H23A C23 H23B 107.8
C23 C24 H24A 109.5
C23 C24 H24B 109.5
H24A C24 H24B 109.5
C23 C24 H24C 109.5
H24A C24 H24C 109.5
H24B C24 H24C 109.5
O1 C25 C26 122.4(5)
O1 C25 C21 120.0(5)
C26 C25 C21 117.6(4)
C25 C26 H26A 109.5
C25 C26 H26B 109.5
H26A C26 H26B 109.5
C25 C26 H26C 109.5
H26A C26 H26C 109.5
H26B C26 H26C 109.5
C41 Ir3 C44 64.42(19)
C41 Ir3 C43 65.03(19)
C44 Ir3 C43 38.3(2)
C41 Ir3 C42 38.39(19)
C44 Ir3 C42 64.13(19)
C43 Ir3 C42 38.93(19)
C41 Ir3 C45 38.74(19)
C44 Ir3 C45 38.3(2)
C43 Ir3 C45 64.60(19)
C42 Ir3 C45 64.34(19)
C41 Ir3 S2 109.44(14)
C44 Ir3 S2 141.78(15)
C43 Ir3 S2 174.30(13)
C42 Ir3 S2 135.76(14)
C45 Ir3 S2 112.24(14)
C41 Ir3 Cl4 153.40(14)
C44 Ir3 Cl4 90.27(13)
C43 Ir3 Cl4 100.67(13)
C42 Ir3 Cl4 138.17(14)
C45 Ir3 Cl4 115.54(14)
S2 Ir3 Cl4 84.95(4)
C41 Ir3 Ir4 117.96(14)
C44 Ir3 Ir4 166.56(14)
C43 Ir3 Ir4 129.06(14)
C42 Ir3 Ir4 108.78(14)
C45 Ir3 Ir4 151.18(14)
S2 Ir3 Ir4 51.40(3)
Cl4 Ir3 Ir4 88.58(3)
C31 Ir4 C34 64.6(2)
C31 Ir4 C33 64.61(19)
C34 Ir4 C33 38.9(2)
C31 Ir4 C32 38.46(19)
C34 Ir4 C32 64.15(19)
C33 Ir4 C32 38.00(19)
C31 Ir4 C35 38.8(2)
C34 Ir4 C35 38.1(2)
C33 Ir4 C35 64.44(19)
C32 Ir4 C35 64.14(19)
C31 Ir4 S2 102.03(14)
C34 Ir4 S2 129.63(15)
C33 Ir4 S2 164.49(14)
C32 Ir4 S2 134.43(14)
C35 Ir4 S2 100.32(14)
C31 Ir4 Cl3 156.58(15)
C34 Ir4 Cl3 92.22(15)
C33 Ir4 Cl3 95.47(14)
C32 Ir4 Cl3 129.43(14)
C35 Ir4 Cl3 122.86(15)
S2 Ir4 Cl3 95.54(4)
C31 Ir4 Ir3 114.35(14)
C34 Ir4 Ir3 178.11(14)
C33 Ir4 Ir3 139.32(14)
C32 Ir4 Ir3 114.02(14)
C35 Ir4 Ir3 142.06(15)
S2 Ir4 Ir3 51.87(3)
Cl3 Ir4 Ir3 88.68(3)
C51 S2 Ir4 109.11(17)
C51 S2 Ir3 114.60(18)
Ir4 S2 Ir3 76.73(4)
C32 C31 C35 107.5(4)
C32 C31 C36 126.4(5)
C35 C31 C36 125.0(5)
C32 C31 Ir4 71.4(3)
C35 C31 Ir4 71.5(3)
C36 C31 Ir4 132.0(4)
C33 C32 C31 109.0(5)
C33 C32 C37 127.0(5)
C31 C32 C37 124.0(5)
C33 C32 Ir4 70.8(3)
C31 C32 Ir4 70.1(3)
C37 C32 Ir4 125.3(4)
C32 C33 C34 107.5(5)
C32 C33 C38 127.8(5)
C34 C33 C38 124.5(5)
C32 C33 Ir4 71.2(3)
C34 C33 Ir4 70.5(3)
C38 C33 Ir4 127.6(4)
C35 C34 C33 108.2(5)
C35 C34 C39 126.4(5)
C33 C34 C39 125.3(5)
C35 C34 Ir4 71.6(3)
C33 C34 Ir4 70.6(3)
C39 C34 Ir4 124.0(4)
C34 C35 C31 107.8(5)
C34 C35 C40 128.0(5)
C31 C35 C40 124.1(5)
C34 C35 Ir4 70.4(3)
C31 C35 Ir4 69.7(3)
C40 C35 Ir4 127.3(4)
C31 C36 H36A 109.5
C31 C36 H36B 109.5
H36A C36 H36B 109.5
C31 C36 H36C 109.5
H36A C36 H36C 109.5
H36B C36 H36C 109.5
C32 C37 H37A 109.5
C32 C37 H37B 109.5
H37A C37 H37B 109.5
C32 C37 H37C 109.5
H37A C37 H37C 109.5
H37B C37 H37C 109.5
C33 C38 H38A 109.5
C33 C38 H38B 109.5
H38A C38 H38B 109.5
C33 C38 H38C 109.5
H38A C38 H38C 109.5
H38B C38 H38C 109.5
C34 C39 H39A 109.5
C34 C39 H39B 109.5
H39A C39 H39B 109.5
C34 C39 H39C 109.5
H39A C39 H39C 109.5
H39B C39 H39C 109.5
C35 C40 H40A 109.5
C35 C40 H40B 109.5
H40A C40 H40B 109.5
C35 C40 H40C 109.5
H40A C40 H40C 109.5
H40B C40 H40C 109.5
C42 C41 C45 108.0(4)
C42 C41 C46 125.3(5)
C45 C41 C46 126.0(5)
C42 C41 Ir3 71.4(3)
C45 C41 Ir3 71.2(3)
C46 C41 Ir3 130.6(4)
C41 C42 C43 108.2(4)
C41 C42 C47 126.2(5)
C43 C42 C47 125.5(5)
C41 C42 Ir3 70.2(3)
C43 C42 Ir3 70.3(3)
C47 C42 Ir3 128.0(4)
C44 C43 C42 106.9(4)
C44 C43 C48 126.1(5)
C42 C43 C48 126.7(5)
C44 C43 Ir3 70.8(3)
C42 C43 Ir3 70.7(3)
C48 C43 Ir3 128.2(4)
C43 C44 C45 109.4(4)
C43 C44 C49 125.4(5)
C45 C44 C49 125.1(5)
C43 C44 Ir3 70.9(3)
C45 C44 Ir3 71.2(3)
C49 C44 Ir3 127.2(4)
C44 C45 C41 107.5(4)
C44 C45 C50 125.0(5)
C41 C45 C50 127.0(5)
C44 C45 Ir3 70.6(3)
C41 C45 Ir3 70.0(3)
C50 C45 Ir3 131.0(4)
C41 C46 H46A 109.5
C41 C46 H46B 109.5
H46A C46 H46B 109.5
C41 C46 H46C 109.5
H46A C46 H46C 109.5
H46B C46 H46C 109.5
C42 C47 H47A 109.5
C42 C47 H47B 109.5
H47A C47 H47B 109.5
C42 C47 H47C 109.5
H47A C47 H47C 109.5
H47B C47 H47C 109.5
C43 C48 H48A 109.5
C43 C48 H48B 109.5
H48A C48 H48B 109.5
C43 C48 H48C 109.5
H48A C48 H48C 109.5
H48B C48 H48C 109.5
C44 C49 H49A 109.5
C44 C49 H49B 109.5
H49A C49 H49B 109.5
C44 C49 H49C 109.5
H49A C49 H49C 109.5
H49B C49 H49C 109.5
C45 C50 H50A 109.5
C45 C50 H50B 109.5
H50A C50 H50B 109.5
C45 C50 H50C 109.5
H50A C50 H50C 109.5
H50B C50 H50C 109.5
C55 C51 C52 108.0(4)
C55 C51 S2 106.3(3)
C52 C51 S2 111.3(4)
C55 C51 H51A 110.4
C52 C51 H51A 110.4
S2 C51 H51A 110.4
C51 C52 C53 111.4(4)
C51 C52 H52A 109.4
C53 C52 H52A 109.4
C51 C52 H52B 109.4
C53 C52 H52B 109.4
H52A C52 H52B 108.0
C54 C53 C52 113.0(5)
C54 C53 H53A 109.0
C52 C53 H53A 109.0
C54 C53 H53B 109.0
C52 C53 H53B 109.0
H53A C53 H53B 107.8
C53 C54 H54A 109.5
C53 C54 H54B 109.5
H54A C54 H54B 109.5
C53 C54 H54C 109.5
H54A C54 H54C 109.5
H54B C54 H54C 109.5
O2 C55 C56 121.2(5)
O2 C55 C51 121.4(5)
C56 C55 C51 117.4(5)
C55 C56 H56A 109.5
C55 C56 H56B 109.5
H56A C56 H56B 109.5
C55 C56 H56C 109.5
H56A C56 H56C 109.5
H56B C56 H56C 109.5

loop_
_geom_bond_atom_site_label_1
_geom_bond_atom_site_label_2
_geom_bond_distance
Ir1 C3 2.171(5)
Ir1 C1 2.178(5)
Ir1 C4 2.184(5)
Ir1 C5 2.190(5)
Ir1 C2 2.190(5)
Ir1 S1 2.3313(12)
Ir1 Cl1 2.4114(12)
Ir1 Ir2 2.9021(5)
Ir2 C14 2.156(5)
Ir2 C15 2.167(4)
Ir2 C11 2.179(4)
Ir2 C13 2.188(5)
Ir2 C12 2.208(5)
Ir2 S1 2.3475(12)
Ir2 Cl2 2.4125(12)
S1 C21 1.840(4)
O1 C25 1.212(6)
C1 C2 1.439(7)
C1 C5 1.442(7)
C1 C6 1.502(7)
C2 C3 1.415(7)
C2 C7 1.498(7)
C3 C4 1.466(8)
C3 C8 1.489(8)
C4 C5 1.434(8)
C4 C9 1.493(8)
C5 C10 1.493(8)
C6 H6A 0.9800
C6 H6B 0.9800
C6 H6C 0.9800
C7 H7A 0.9800
C7 H7B 0.9800
C7 H7C 0.9800
C8 H8A 0.9800
C8 H8B 0.9800
C8 H8C 0.9800
C9 H9A 0.9800
C9 H9B 0.9800
C9 H9C 0.9800
C10 H10A 0.9800
C10 H10B 0.9800
C10 H10C 0.9800
C11 C15 1.436(7)
C11 C12 1.443(7)
C11 C16 1.499(7)
C12 C13 1.435(7)
C12 C17 1.486(7)
C13 C14 1.441(7)
C13 C18 1.505(7)
C14 C15 1.428(7)
C14 C19 1.494(7)
C15 C20 1.504(7)
C16 H16A 0.9800
C16 H16B 0.9800
C16 H16C 0.9800
C17 H17A 0.9800
C17 H17B 0.9800
C17 H17C 0.9800
C18 H18A 0.9800
C18 H18B 0.9800
C18 H18C 0.9800
C19 H19A 0.9800
C19 H19B 0.9800
C19 H19C 0.9800
C20 H20A 0.9800
C20 H20B 0.9800
C20 H20C 0.9800
C21 C25 1.526(7)
C21 C22 1.527(7)
C21 H21A 1.0000
C22 C23 1.532(7)
C22 H22A 0.9900
C22 H22B 0.9900
C23 C24 1.512(8)
C23 H23A 0.9900
C23 H23B 0.9900
C24 H24A 0.9800
C24 H24B 0.9800
C24 H24C 0.9800
C25 C26 1.500(8)
C26 H26A 0.9800
C26 H26B 0.9800
C26 H26C 0.9800
Ir3 C41 2.169(5)
Ir3 C44 2.177(5)
Ir3 C43 2.179(5)
Ir3 C42 2.185(5)
Ir3 C45 2.185(5)
Ir3 S2 2.3507(13)
Ir3 Cl4 2.4051(12)
Ir3 Ir4 2.9084(5)
Ir4 C31 2.176(5)
Ir4 C34 2.185(5)
Ir4 C33 2.188(5)
Ir4 C32 2.193(5)
Ir4 C35 2.201(5)
Ir4 S2 2.3353(13)
Ir4 Cl3 2.4221(12)
S2 C51 1.838(5)
O2 C55 1.207(7)
C31 C32 1.439(7)
C31 C35 1.455(8)
C31 C36 1.490(7)
C32 C33 1.426(7)
C32 C37 1.492(8)
C33 C34 1.457(8)
C33 C38 1.490(7)
C34 C35 1.431(8)
C34 C39 1.490(8)
C35 C40 1.492(8)
C36 H36A 0.9800
C36 H36B 0.9800
C36 H36C 0.9800
C37 H37A 0.9800
C37 H37B 0.9800
C37 H37C 0.9800
C38 H38A 0.9800
C38 H38B 0.9800
C38 H38C 0.9800
C39 H39A 0.9800
C39 H39B 0.9800
C39 H39C 0.9800
C40 H40A 0.9800
C40 H40B 0.9800
C40 H40C 0.9800
C41 C42 1.432(7)
C41 C45 1.444(7)
C41 C46 1.497(7)
C42 C43 1.454(7)
C42 C47 1.490(7)
C43 C44 1.428(7)
C43 C48 1.494(8)
C44 C45 1.429(7)
C44 C49 1.506(8)
C45 C50 1.490(8)
C46 H46A 0.9800
C46 H46B 0.9800
C46 H46C 0.9800
C47 H47A 0.9800
C47 H47B 0.9800
C47 H47C 0.9800
C48 H48A 0.9800
C48 H48B 0.9800
C48 H48C 0.9800
C49 H49A 0.9800
C49 H49B 0.9800
C49 H49C 0.9800
C50 H50A 0.9800
C50 H50B 0.9800
C50 H50C 0.9800
C51 C55 1.532(8)
C51 C52 1.532(7)
C51 H51A 1.0000
C52 C53 1.533(7)
C52 H52A 0.9900
C52 H52B 0.9900
C53 C54 1.521(8)
C53 H53A 0.9900
C53 H53B 0.9900
C54 H54A 0.9800
C54 H54B 0.9800
C54 H54C 0.9800
C55 C56 1.506(8)
C56 H56A 0.9800
C56 H56B 0.9800
C56 H56C 0.9800

loop_
_geom_torsion_atom_site_label_1
_geom_torsion_atom_site_label_2
_geom_torsion_atom_site_label_3
_geom_torsion_atom_site_label_4
_geom_torsion
C3 Ir1 Ir2 C14 175(19)
C1 Ir1 Ir2 C14 94.9(2)
C4 Ir1 Ir2 C14 14.7(3)
C5 Ir1 Ir2 C14 52.0(2)
C2 Ir1 Ir2 C14 132.1(3)
S1 Ir1 Ir2 C14 -176.49(18)
Cl1 Ir1 Ir2 C14 -79.86(18)
C3 Ir1 Ir2 C15 -148(8)
C1 Ir1 Ir2 C15 132.0(2)
C4 Ir1 Ir2 C15 51.7(3)
C5 Ir1 Ir2 C15 89.1(2)
C2 Ir1 Ir2 C15 169.2(3)
S1 Ir1 Ir2 C15 -139.41(15)
Cl1 Ir1 Ir2 C15 -42.78(15)
C3 Ir1 Ir2 C11 -107(8)
C1 Ir1 Ir2 C11 172.9(2)
C4 Ir1 Ir2 C11 92.6(3)
C5 Ir1 Ir2 C11 129.9(2)
C2 Ir1 Ir2 C11 -149.9(3)
S1 Ir1 Ir2 C11 -98.54(15)
Cl1 Ir1 Ir2 C11 -1.91(15)
C3 Ir1 Ir2 C13 167(8)
C1 Ir1 Ir2 C13 86.3(6)
C4 Ir1 Ir2 C13 6.1(6)
C5 Ir1 Ir2 C13 43.4(6)
C2 Ir1 Ir2 C13 123.5(6)
S1 Ir1 Ir2 C13 174.9(6)
Cl1 Ir1 Ir2 C13 -88.5(6)
C3 Ir1 Ir2 C12 -78(8)
C1 Ir1 Ir2 C12 -158.7(3)
C4 Ir1 Ir2 C12 121.0(3)
C5 Ir1 Ir2 C12 158.4(3)
C2 Ir1 Ir2 C12 -121.5(3)
S1 Ir1 Ir2 C12 -70.1(3)
Cl1 Ir1 Ir2 C12 26.5(3)
C3 Ir1 Ir2 S1 -8(8)
C1 Ir1 Ir2 S1 -88.60(15)
C4 Ir1 Ir2 S1 -168.9(2)
C5 Ir1 Ir2 S1 -131.52(16)
C2 Ir1 Ir2 S1 -51.4(2)
Cl1 Ir1 Ir2 S1 96.63(5)
C3 Ir1 Ir2 Cl2 75(8)
C1 Ir1 Ir2 Cl2 -4.84(15)
C4 Ir1 Ir2 Cl2 -85.1(2)
C5 Ir1 Ir2 Cl2 -47.75(16)
C2 Ir1 Ir2 Cl2 32.4(2)
S1 Ir1 Ir2 Cl2 83.77(5)
Cl1 Ir1 Ir2 Cl2 -179.60(4)
C3 Ir1 S1 C21 -69.8(2)
C1 Ir1 S1 C21 -138.5(2)
C4 Ir1 S1 C21 -95.8(6)
C5 Ir1 S1 C21 -161.8(3)
C2 Ir1 S1 C21 -99.3(2)
Cl1 Ir1 S1 C21 25.84(16)
Ir2 Ir1 S1 C21 110.44(16)
C3 Ir1 S1 Ir2 179.80(18)
C1 Ir1 S1 Ir2 111.10(15)
C4 Ir1 S1 Ir2 153.7(6)
C5 Ir1 S1 Ir2 87.8(2)
C2 Ir1 S1 Ir2 150.27(13)
Cl1 Ir1 S1 Ir2 -84.60(4)
C14 Ir2 S1 C21 3(3)
C15 Ir2 S1 C21 -33.1(3)
C11 Ir2 S1 C21 1.5(2)
C13 Ir2 S1 C21 77.3(3)
C12 Ir2 S1 C21 43.3(2)
Cl2 Ir2 S1 C21 162.29(18)
Ir1 Ir2 S1 C21 -104.37(18)
C14 Ir2 S1 Ir1 108(3)
C15 Ir2 S1 Ir1 71.2(2)
C11 Ir2 S1 Ir1 105.91(15)
C13 Ir2 S1 Ir1 -178.3(2)
C12 Ir2 S1 Ir1 147.62(14)
Cl2 Ir2 S1 Ir1 -93.35(4)
C3 Ir1 C1 C2 -36.2(3)
C4 Ir1 C1 C2 -79.9(3)
C5 Ir1 C1 C2 -117.0(4)
S1 Ir1 C1 C2 88.4(3)
Cl1 Ir1 C1 C2 -50.3(5)
Ir2 Ir1 C1 C2 142.6(2)
C3 Ir1 C1 C5 80.8(3)
C4 Ir1 C1 C5 37.1(3)
C2 Ir1 C1 C5 117.0(4)
S1 Ir1 C1 C5 -154.6(3)
Cl1 Ir1 C1 C5 66.7(5)
Ir2 Ir1 C1 C5 -100.4(3)
C3 Ir1 C1 C6 -157.4(6)
C4 Ir1 C1 C6 158.8(6)
C5 Ir1 C1 C6 121.8(6)
C2 Ir1 C1 C6 -121.2(6)
S1 Ir1 C1 C6 -32.9(5)
Cl1 Ir1 C1 C6 -171.5(3)
Ir2 Ir1 C1 C6 21.4(6)
C5 C1 C2 C3 -2.3(6)
C6 C1 C2 C3 -170.6(5)
Ir1 C1 C2 C3 59.9(3)
C5 C1 C2 C7 177.8(4)
C6 C1 C2 C7 9.5(8)
Ir1 C1 C2 C7 -120.0(5)
C5 C1 C2 Ir1 -62.2(3)
C6 C1 C2 Ir1 129.4(5)
C1 Ir1 C2 C3 -119.7(4)
C4 Ir1 C2 C3 -38.9(3)
C5 Ir1 C2 C3 -81.6(3)
S1 Ir1 C2 C3 140.1(3)
Cl1 Ir1 C2 C3 38.2(3)
Ir2 Ir1 C2 C3 178.8(2)
C3 Ir1 C2 C1 119.7(4)
C4 Ir1 C2 C1 80.8(3)
C5 Ir1 C2 C1 38.1(3)
S1 Ir1 C2 C1 -100.2(3)
Cl1 Ir1 C2 C1 157.9(2)
Ir2 Ir1 C2 C1 -61.5(4)
C3 Ir1 C2 C7 -121.5(6)
C1 Ir1 C2 C7 118.8(6)
C4 Ir1 C2 C7 -160.4(5)
C5 Ir1 C2 C7 156.9(5)
S1 Ir1 C2 C7 18.6(5)
Cl1 Ir1 C2 C7 -83.4(5)
Ir2 Ir1 C2 C7 57.2(5)
C1 C2 C3 C4 2.2(6)
C7 C2 C3 C4 -177.9(5)
Ir1 C2 C3 C4 62.1(3)
C1 C2 C3 C8 179.5(5)
C7 C2 C3 C8 -0.7(8)
Ir1 C2 C3 C8 -120.7(5)
C1 C2 C3 Ir1 -59.9(3)
C7 C2 C3 Ir1 120.0(5)
C1 Ir1 C3 C2 36.7(3)
C4 Ir1 C3 C2 116.9(4)
C5 Ir1 C3 C2 79.6(3)
S1 Ir1 C3 C2 -52.3(3)
Cl1 Ir1 C3 C2 -149.0(3)
Ir2 Ir1 C3 C2 -44(8)
C1 Ir1 C3 C4 -80.2(3)
C5 Ir1 C3 C4 -37.3(3)
C2 Ir1 C3 C4 -116.9(4)
S1 Ir1 C3 C4 -169.2(2)
Cl1 Ir1 C3 C4 94.1(3)
Ir2 Ir1 C3 C4 -161(8)
C1 Ir1 C3 C8 159.5(5)
C4 Ir1 C3 C8 -120.3(6)
C5 Ir1 C3 C8 -157.7(5)
C2 Ir1 C3 C8 122.8(6)
S1 Ir1 C3 C8 70.5(5)
Cl1 Ir1 C3 C8 -26.2(5)
Ir2 Ir1 C3 C8 79(8)
C2 C3 C4 C5 -1.3(6)
C8 C3 C4 C5 -178.6(5)
Ir1 C3 C4 C5 61.5(4)
C2 C3 C4 C9 176.3(5)
C8 C3 C4 C9 -1.0(8)
Ir1 C3 C4 C9 -121.0(5)
C2 C3 C4 Ir1 -62.7(3)
C8 C3 C4 Ir1 120.0(5)
C3 Ir1 C4 C5 -117.6(4)
C1 Ir1 C4 C5 -37.3(3)
C2 Ir1 C4 C5 -80.2(3)
S1 Ir1 C4 C5 -84.0(7)
Cl1 Ir1 C4 C5 154.3(3)
Ir2 Ir1 C4 C5 61.8(4)
C1 Ir1 C4 C3 80.3(3)
C5 Ir1 C4 C3 117.6(4)
C2 Ir1 C4 C3 37.4(3)
S1 Ir1 C4 C3 33.6(7)
Cl1 Ir1 C4 C3 -88.1(3)
Ir2 Ir1 C4 C3 179.4(2)
C3 Ir1 C4 C9 120.7(7)
C1 Ir1 C4 C9 -159.1(6)
C5 Ir1 C4 C9 -121.7(7)
C2 Ir1 C4 C9 158.1(6)
S1 Ir1 C4 C9 154.3(4)
Cl1 Ir1 C4 C9 32.6(6)
Ir2 Ir1 C4 C9 -59.9(6)
C3 C4 C5 C1 -0.2(6)
C9 C4 C5 C1 -177.7(5)
Ir1 C4 C5 C1 60.5(3)
C3 C4 C5 C10 178.9(5)
C9 C4 C5 C10 1.3(9)
Ir1 C4 C5 C10 -120.4(5)
C3 C4 C5 Ir1 -60.7(3)
C9 C4 C5 Ir1 121.7(6)
C2 C1 C5 C4 1.5(6)
C6 C1 C5 C4 169.8(5)
Ir1 C1 C5 C4 -60.8(3)
C2 C1 C5 C10 -177.5(5)
C6 C1 C5 C10 -9.3(8)
Ir1 C1 C5 C10 120.2(5)
C2 C1 C5 Ir1 62.3(3)
C6 C1 C5 Ir1 -129.5(5)
C3 Ir1 C5 C4 38.4(3)
C1 Ir1 C5 C4 118.5(4)
C2 Ir1 C5 C4 80.5(3)
S1 Ir1 C5 C4 156.5(3)
Cl1 Ir1 C5 C4 -33.1(4)
Ir2 Ir1 C5 C4 -142.7(3)
C3 Ir1 C5 C1 -80.1(3)
C4 Ir1 C5 C1 -118.5(4)
C2 Ir1 C5 C1 -38.0(3)
S1 Ir1 C5 C1 38.0(4)
Cl1 Ir1 C5 C1 -151.7(3)
Ir2 Ir1 C5 C1 98.8(3)
C3 Ir1 C5 C10 160.4(6)
C1 Ir1 C5 C10 -119.4(6)
C4 Ir1 C5 C10 122.1(6)
C2 Ir1 C5 C10 -157.5(5)
S1 Ir1 C5 C10 -81.4(5)
Cl1 Ir1 C5 C10 88.9(5)
Ir2 Ir1 C5 C10 -20.6(5)
C14 Ir2 C11 C15 36.7(3)
C13 Ir2 C11 C15 79.8(3)
C12 Ir2 C11 C15 116.8(4)
S1 Ir2 C11 C15 -143.3(3)
Cl2 Ir2 C11 C15 87.6(4)
Ir1 Ir2 C11 C15 -86.9(3)
C14 Ir2 C11 C12 -80.1(3)
C15 Ir2 C11 C12 -116.8(4)
C13 Ir2 C11 C12 -37.0(3)
S1 Ir2 C11 C12 99.9(3)
Cl2 Ir2 C11 C12 -29.2(5)
Ir1 Ir2 C11 C12 156.3(2)
C14 Ir2 C11 C16 158.4(6)
C15 Ir2 C11 C16 121.7(6)
C13 Ir2 C11 C16 -158.6(6)
C12 Ir2 C11 C16 -121.5(6)
S1 Ir2 C11 C16 -21.7(5)
Cl2 Ir2 C11 C16 -150.7(4)
Ir1 Ir2 C11 C16 34.8(5)
C15 C11 C12 C13 -1.4(5)
C16 C11 C12 C13 -170.4(4)
Ir2 C11 C12 C13 60.3(3)
C15 C11 C12 C17 171.3(5)
C16 C11 C12 C17 2.3(8)
Ir2 C11 C12 C17 -127.1(5)
C15 C11 C12 Ir2 -61.7(3)
C16 C11 C12 Ir2 129.3(5)
C14 Ir2 C12 C13 -37.2(3)
C15 Ir2 C12 C13 -80.2(3)
C11 Ir2 C12 C13 -118.4(4)
S1 Ir2 C12 C13 144.8(2)
Cl2 Ir2 C12 C13 48.0(3)
Ir1 Ir2 C12 C13 -162.2(2)
C14 Ir2 C12 C11 81.2(3)
C15 Ir2 C12 C11 38.3(3)
C13 Ir2 C12 C11 118.4(4)
S1 Ir2 C12 C11 -96.8(3)
Cl2 Ir2 C12 C11 166.4(2)
Ir1 Ir2 C12 C11 -43.7(4)
C14 Ir2 C12 C17 -159.1(5)
C15 Ir2 C12 C17 157.9(5)
C11 Ir2 C12 C17 119.7(6)
C13 Ir2 C12 C17 -121.9(6)
S1 Ir2 C12 C17 22.9(5)
Cl2 Ir2 C12 C17 -73.9(5)
Ir1 Ir2 C12 C17 76.0(6)
C11 C12 C13 C14 -0.2(5)
C17 C12 C13 C14 -172.7(5)
Ir2 C12 C13 C14 59.8(3)
C11 C12 C13 C18 178.9(4)
C17 C12 C13 C18 6.3(8)
Ir2 C12 C13 C18 -121.2(5)
C11 C12 C13 Ir2 -59.9(3)
C17 C12 C13 Ir2 127.5(5)
C14 Ir2 C13 C12 119.1(4)
C15 Ir2 C13 C12 80.4(3)
C11 Ir2 C13 C12 37.3(3)
S1 Ir2 C13 C12 -56.6(4)
Cl2 Ir2 C13 C12 -139.3(3)
Ir1 Ir2 C13 C12 129.7(5)
C15 Ir2 C13 C14 -38.6(3)
C11 Ir2 C13 C14 -81.7(3)
C12 Ir2 C13 C14 -119.1(4)
S1 Ir2 C13 C14 -175.6(2)
Cl2 Ir2 C13 C14 101.6(3)
Ir1 Ir2 C13 C14 10.6(8)
C14 Ir2 C13 C18 -120.3(6)
C15 Ir2 C13 C18 -159.0(5)
C11 Ir2 C13 C18 158.0(5)
C12 Ir2 C13 C18 120.6(6)
S1 Ir2 C13 C18 64.0(5)
Cl2 Ir2 C13 C18 -18.7(4)
Ir1 Ir2 C13 C18 -109.7(6)
C12 C13 C14 C15 1.7(5)
C18 C13 C14 C15 -177.4(4)
Ir2 C13 C14 C15 62.9(3)
C12 C13 C14 C19 178.3(5)
C18 C13 C14 C19 -0.8(8)
Ir2 C13 C14 C19 -120.5(5)
C12 C13 C14 Ir2 -61.2(3)
C18 C13 C14 Ir2 119.8(5)
C11 Ir2 C14 C15 -36.7(3)
C13 Ir2 C14 C15 -115.9(4)
C12 Ir2 C14 C15 -79.3(3)
S1 Ir2 C14 C15 -38(3)
Cl2 Ir2 C14 C15 162.6(3)
Ir1 Ir2 C14 C15 66.9(3)
C15 Ir2 C14 C13 115.9(4)
C11 Ir2 C14 C13 79.2(3)
C12 Ir2 C14 C13 36.6(3)
S1 Ir2 C14 C13 77(3)
Cl2 Ir2 C14 C13 -81.5(3)
Ir1 Ir2 C14 C13 -177.1(2)
C15 Ir2 C14 C19 -123.8(6)
C11 Ir2 C14 C19 -160.6(5)
C13 Ir2 C14 C19 120.2(6)
C12 Ir2 C14 C19 156.8(5)
S1 Ir2 C14 C19 -162(3)
Cl2 Ir2 C14 C19 38.8(5)
Ir1 Ir2 C14 C19 -56.9(5)
C13 C14 C15 C11 -2.6(5)
C19 C14 C15 C11 -179.0(5)
Ir2 C14 C15 C11 60.8(3)
C13 C14 C15 C20 175.5(5)
C19 C14 C15 C20 -1.0(8)
Ir2 C14 C15 C20 -121.2(5)
C13 C14 C15 Ir2 -63.4(3)
C19 C14 C15 Ir2 120.2(5)
C12 C11 C15 C14 2.5(5)
C16 C11 C15 C14 171.4(5)
Ir2 C11 C15 C14 -60.2(3)
C12 C11 C15 C20 -175.6(5)
C16 C11 C15 C20 -6.7(8)
Ir2 C11 C15 C20 121.7(5)
C12 C11 C15 Ir2 62.7(3)
C16 C11 C15 Ir2 -128.4(5)
C11 Ir2 C15 C14 119.5(4)
C13 Ir2 C15 C14 38.8(3)
C12 Ir2 C15 C14 81.4(3)
S1 Ir2 C15 C14 177.3(2)
Cl2 Ir2 C15 C14 -24.4(4)
Ir1 Ir2 C15 C14 -131.7(3)
C14 Ir2 C15 C11 -119.5(4)
C13 Ir2 C15 C11 -80.7(3)
C12 Ir2 C15 C11 -38.1(3)
S1 Ir2 C15 C11 57.8(4)
Cl2 Ir2 C15 C11 -143.9(2)
Ir1 Ir2 C15 C11 108.9(3)
C14 Ir2 C15 C20 120.3(6)
C11 Ir2 C15 C20 -120.2(6)
C13 Ir2 C15 C20 159.1(5)
C12 Ir2 C15 C20 -158.3(5)
S1 Ir2 C15 C20 -62.4(5)
Cl2 Ir2 C15 C20 95.9(5)
Ir1 Ir2 C15 C20 -11.4(5)
Ir1 S1 C21 C25 -176.0(3)
Ir2 S1 C21 C25 -93.0(3)
Ir1 S1 C21 C22 62.2(3)
Ir2 S1 C21 C22 145.2(3)
C25 C21 C22 C23 62.9(5)
S1 C21 C22 C23 -177.6(3)
C21 C22 C23 C24 56.9(6)
C22 C21 C25 O1 -126.3(5)
S1 C21 C25 O1 113.4(5)
C22 C21 C25 C26 53.7(6)
S1 C21 C25 C26 -66.6(5)
C41 Ir3 Ir4 C31 179.7(2)
C44 Ir3 Ir4 C31 -83.6(6)
C43 Ir3 Ir4 C31 -101.0(2)
C42 Ir3 Ir4 C31 -139.5(2)
C45 Ir3 Ir4 C31 149.8(3)
S2 Ir3 Ir4 C31 86.31(16)
Cl4 Ir3 Ir4 C31 1.64(16)
C41 Ir3 Ir4 C34 -123(5)
C44 Ir3 Ir4 C34 -26(5)
C43 Ir3 Ir4 C34 -44(5)
C42 Ir3 Ir4 C34 -82(5)
C45 Ir3 Ir4 C34 -153(5)
S2 Ir3 Ir4 C34 143(5)
Cl4 Ir3 Ir4 C34 59(5)
C41 Ir3 Ir4 C33 -101.6(3)
C44 Ir3 Ir4 C33 -4.8(6)
C43 Ir3 Ir4 C33 -22.2(3)
C42 Ir3 Ir4 C33 -60.8(3)
C45 Ir3 Ir4 C33 -131.5(3)
S2 Ir3 Ir4 C33 165.0(2)
Cl4 Ir3 Ir4 C33 80.4(2)
C41 Ir3 Ir4 C32 -138.0(2)
C44 Ir3 Ir4 C32 -41.2(6)
C43 Ir3 Ir4 C32 -58.6(2)
C42 Ir3 Ir4 C32 -97.2(2)
C45 Ir3 Ir4 C32 -167.9(3)
S2 Ir3 Ir4 C32 128.64(15)
Cl4 Ir3 Ir4 C32 43.96(15)
C41 Ir3 Ir4 C35 143.8(3)
C44 Ir3 Ir4 C35 -119.4(6)
C43 Ir3 Ir4 C35 -136.8(3)
C42 Ir3 Ir4 C35 -175.4(3)
C45 Ir3 Ir4 C35 114.0(4)
S2 Ir3 Ir4 C35 50.5(2)
Cl4 Ir3 Ir4 C35 -34.2(2)
C41 Ir3 Ir4 S2 93.35(16)
C44 Ir3 Ir4 S2 -169.9(6)
C43 Ir3 Ir4 S2 172.71(17)
C42 Ir3 Ir4 S2 134.18(15)
C45 Ir3 Ir4 S2 63.5(3)
Cl4 Ir3 Ir4 S2 -84.68(5)
C41 Ir3 Ir4 Cl3 -4.75(16)
C44 Ir3 Ir4 Cl3 92.0(6)
C43 Ir3 Ir4 Cl3 74.61(17)
C42 Ir3 Ir4 Cl3 36.08(15)
C45 Ir3 Ir4 Cl3 -34.6(3)
S2 Ir3 Ir4 Cl3 -98.10(5)
Cl4 Ir3 Ir4 Cl3 177.22(4)
C31 Ir4 S2 C51 136.6(2)
C34 Ir4 S2 C51 69.7(3)
C33 Ir4 S2 C51 107.2(6)
C32 Ir4 S2 C51 160.8(3)
C35 Ir4 S2 C51 97.0(2)
Cl3 Ir4 S2 C51 -27.84(19)
Ir3 Ir4 S2 C51 -111.78(19)
C31 Ir4 S2 Ir3 -111.63(15)
C34 Ir4 S2 Ir3 -178.54(19)
C33 Ir4 S2 Ir3 -141.0(5)
C32 Ir4 S2 Ir3 -87.44(19)
C35 Ir4 S2 Ir3 -151.19(15)
Cl3 Ir4 S2 Ir3 83.94(4)
C41 Ir3 S2 C51 -5.6(2)
C44 Ir3 S2 C51 -78.6(3)
C43 Ir3 S2 C51 8.2(15)
C42 Ir3 S2 C51 28.5(3)
C45 Ir3 S2 C51 -47.0(2)
Cl4 Ir3 S2 C51 -162.60(19)
Ir4 Ir3 S2 C51 105.19(19)
C41 Ir3 S2 Ir4 -110.75(15)
C44 Ir3 S2 Ir4 176.2(2)
C43 Ir3 S2 Ir4 -96.9(14)
C42 Ir3 S2 Ir4 -76.7(2)
C45 Ir3 S2 Ir4 -152.22(15)
Cl4 Ir3 S2 Ir4 92.22(4)
C34 Ir4 C31 C32 -79.7(3)
C33 Ir4 C31 C32 -36.4(3)
C35 Ir4 C31 C32 -116.5(4)
S2 Ir4 C31 C32 151.9(3)
Cl3 Ir4 C31 C32 -70.3(5)
Ir3 Ir4 C31 C32 98.6(3)
C34 Ir4 C31 C35 36.8(3)
C33 Ir4 C31 C35 80.1(3)
C32 Ir4 C31 C35 116.5(4)
S2 Ir4 C31 C35 -91.6(3)
Cl3 Ir4 C31 C35 46.2(5)
Ir3 Ir4 C31 C35 -144.9(3)
C34 Ir4 C31 C36 157.7(6)
C33 Ir4 C31 C36 -159.0(6)
C32 Ir4 C31 C36 -122.6(7)
C35 Ir4 C31 C36 120.9(7)
S2 Ir4 C31 C36 29.3(5)
Cl3 Ir4 C31 C36 167.1(4)
Ir3 Ir4 C31 C36 -24.1(6)
C35 C31 C32 C33 -2.5(6)
C36 C31 C32 C33 -170.6(5)
Ir4 C31 C32 C33 60.4(3)
C35 C31 C32 C37 177.3(5)
C36 C31 C32 C37 9.1(8)
Ir4 C31 C32 C37 -119.8(5)
C35 C31 C32 Ir4 -62.8(3)
C36 C31 C32 Ir4 129.0(5)
C31 Ir4 C32 C33 -119.5(4)
C34 Ir4 C32 C33 -38.4(3)
C35 Ir4 C32 C33 -80.9(3)
S2 Ir4 C32 C33 -159.6(2)
Cl3 Ir4 C32 C33 31.6(4)
Ir3 Ir4 C32 C33 141.1(3)
C34 Ir4 C32 C31 81.1(3)
C33 Ir4 C32 C31 119.5(4)
C35 Ir4 C32 C31 38.6(3)
S2 Ir4 C32 C31 -40.1(4)
Cl3 Ir4 C32 C31 151.0(3)
Ir3 Ir4 C32 C31 -99.5(3)
C31 Ir4 C32 C37 118.2(6)
C34 Ir4 C32 C37 -160.7(5)
C33 Ir4 C32 C37 -122.3(6)
C35 Ir4 C32 C37 156.8(5)
S2 Ir4 C32 C37 78.1(5)
Cl3 Ir4 C32 C37 -90.8(4)
Ir3 Ir4 C32 C37 18.7(5)
C31 C32 C33 C34 1.5(6)
C37 C32 C33 C34 -178.3(5)
Ir4 C32 C33 C34 61.5(3)
C31 C32 C33 C38 176.5(5)
C37 C32 C33 C38 -3.3(9)
Ir4 C32 C33 C38 -123.5(5)
C31 C32 C33 Ir4 -60.0(3)
C37 C32 C33 Ir4 120.2(5)
C31 Ir4 C33 C32 36.8(3)
C34 Ir4 C33 C32 117.2(4)
C35 Ir4 C33 C32 80.0(3)
S2 Ir4 C33 C32 68.9(6)
Cl3 Ir4 C33 C32 -156.0(3)
Ir3 Ir4 C33 C32 -61.7(4)
C31 Ir4 C33 C34 -80.4(3)
C32 Ir4 C33 C34 -117.2(4)
C35 Ir4 C33 C34 -37.2(3)
S2 Ir4 C33 C34 -48.3(7)
Cl3 Ir4 C33 C34 86.8(3)
Ir3 Ir4 C33 C34 -178.9(2)
C31 Ir4 C33 C38 160.5(6)
C34 Ir4 C33 C38 -119.1(6)
C32 Ir4 C33 C38 123.7(6)
C35 Ir4 C33 C38 -156.3(6)
S2 Ir4 C33 C38 -167.4(4)
Cl3 Ir4 C33 C38 -32.3(5)
Ir3 Ir4 C33 C38 62.0(6)
C32 C33 C34 C35 0.1(5)
C38 C33 C34 C35 -175.1(5)
Ir4 C33 C34 C35 62.0(3)
C32 C33 C34 C39 179.6(5)
C38 C33 C34 C39 4.4(8)
Ir4 C33 C34 C39 -118.5(5)
C32 C33 C34 Ir4 -62.0(3)
C38 C33 C34 Ir4 122.8(5)
C31 Ir4 C34 C35 -37.5(3)
C33 Ir4 C34 C35 -117.8(4)
C32 Ir4 C34 C35 -80.4(3)
S2 Ir4 C34 C35 47.1(4)
Cl3 Ir4 C34 C35 146.2(3)
Ir3 Ir4 C34 C35 -95(5)
C31 Ir4 C34 C33 80.3(3)
C32 Ir4 C34 C33 37.5(3)
C35 Ir4 C34 C33 117.8(4)
S2 Ir4 C34 C33 165.0(2)
Cl3 Ir4 C34 C33 -96.0(3)
Ir3 Ir4 C34 C33 23(5)
C31 Ir4 C34 C39 -159.5(6)
C33 Ir4 C34 C39 120.1(6)
C32 Ir4 C34 C39 157.6(6)
C35 Ir4 C34 C39 -122.0(6)
S2 Ir4 C34 C39 -74.9(5)
Cl3 Ir4 C34 C39 24.2(5)
Ir3 Ir4 C34 C39 143(4)
C33 C34 C35 C31 -1.6(5)
C39 C34 C35 C31 178.9(5)
Ir4 C34 C35 C31 59.8(3)
C33 C34 C35 C40 176.1(5)
C39 C34 C35 C40 -3.4(9)
Ir4 C34 C35 C40 -122.5(5)
C33 C34 C35 Ir4 -61.4(3)
C39 C34 C35 Ir4 119.1(5)
C32 C31 C35 C34 2.5(5)
C36 C31 C35 C34 170.9(5)
Ir4 C31 C35 C34 -60.3(3)
C32 C31 C35 C40 -175.3(5)
C36 C31 C35 C40 -6.9(8)
Ir4 C31 C35 C40 121.9(5)
C32 C31 C35 Ir4 62.8(3)
C36 C31 C35 Ir4 -128.8(5)
C31 Ir4 C35 C34 118.6(4)
C33 Ir4 C35 C34 38.0(3)
C32 Ir4 C35 C34 80.4(3)
S2 Ir4 C35 C34 -145.0(3)
Cl3 Ir4 C35 C34 -41.4(3)
Ir3 Ir4 C35 C34 176.9(2)
C34 Ir4 C35 C31 -118.6(4)
C33 Ir4 C35 C31 -80.6(3)
C32 Ir4 C35 C31 -38.2(3)
S2 Ir4 C35 C31 96.4(3)
Cl3 Ir4 C35 C31 -160.0(2)
Ir3 Ir4 C35 C31 58.3(4)
C31 Ir4 C35 C40 -118.0(7)
C34 Ir4 C35 C40 123.4(7)
C33 Ir4 C35 C40 161.4(6)
C32 Ir4 C35 C40 -156.2(6)
S2 Ir4 C35 C40 -21.6(6)
Cl3 Ir4 C35 C40 82.0(5)
Ir3 Ir4 C35 C40 -59.6(6)
C44 Ir3 C41 C42 -79.9(3)
C43 Ir3 C41 C42 -37.4(3)
C45 Ir3 C41 C42 -117.3(4)
S2 Ir3 C41 C42 141.1(3)
Cl4 Ir3 C41 C42 -99.2(4)
Ir4 Ir3 C41 C42 85.2(3)
C44 Ir3 C41 C45 37.4(3)
C43 Ir3 C41 C45 79.9(3)
C42 Ir3 C41 C45 117.3(4)
S2 Ir3 C41 C45 -101.6(3)
Cl4 Ir3 C41 C45 18.1(5)
Ir4 Ir3 C41 C45 -157.4(2)
C44 Ir3 C41 C46 159.2(6)
C43 Ir3 C41 C46 -158.3(6)
C42 Ir3 C41 C46 -120.9(6)
C45 Ir3 C41 C46 121.8(6)
S2 Ir3 C41 C46 20.2(5)
Cl4 Ir3 C41 C46 139.9(4)
Ir4 Ir3 C41 C46 -35.7(5)
C45 C41 C42 C43 -1.8(5)
C46 C41 C42 C43 -172.5(5)
Ir3 C41 C42 C43 60.4(3)
C45 C41 C42 C47 174.6(5)
C46 C41 C42 C47 3.9(8)
Ir3 C41 C42 C47 -123.2(5)
C45 C41 C42 Ir3 -62.2(3)
C46 C41 C42 Ir3 127.1(5)
C44 Ir3 C42 C41 80.8(3)
C43 Ir3 C42 C41 118.7(4)
C45 Ir3 C42 C41 38.1(3)
S2 Ir3 C42 C41 -58.1(4)
Cl4 Ir3 C42 C41 138.5(3)
Ir4 Ir3 C42 C41 -111.6(3)
C41 Ir3 C42 C43 -118.7(4)
C44 Ir3 C42 C43 -38.0(3)
C45 Ir3 C42 C43 -80.6(3)
S2 Ir3 C42 C43 -176.9(2)
Cl4 Ir3 C42 C43 19.8(4)
Ir4 Ir3 C42 C43 129.7(3)
C41 Ir3 C42 C47 121.0(6)
C44 Ir3 C42 C47 -158.2(5)
C43 Ir3 C42 C47 -120.3(6)
C45 Ir3 C42 C47 159.1(5)
S2 Ir3 C42 C47 62.9(5)
Cl4 Ir3 C42 C47 -100.5(5)
Ir4 Ir3 C42 C47 9.4(5)
C41 C42 C43 C44 1.7(6)
C47 C42 C43 C44 -174.8(5)
Ir3 C42 C43 C44 61.9(3)
C41 C42 C43 C48 176.0(5)
C47 C42 C43 C48 -0.5(8)
Ir3 C42 C43 C48 -123.8(5)
C41 C42 C43 Ir3 -60.3(3)
C47 C42 C43 Ir3 123.2(5)
C41 Ir3 C43 C44 -79.7(3)
C42 Ir3 C43 C44 -116.6(4)
C45 Ir3 C43 C44 -36.7(3)
S2 Ir3 C43 C44 -94.1(14)
Cl4 Ir3 C43 C44 76.6(3)
Ir4 Ir3 C43 C44 173.6(2)
C41 Ir3 C43 C42 36.9(3)
C44 Ir3 C43 C42 116.6(4)
C45 Ir3 C43 C42 79.9(3)
S2 Ir3 C43 C42 22.6(16)
Cl4 Ir3 C43 C42 -166.7(3)
Ir4 Ir3 C43 C42 -69.8(3)
C41 Ir3 C43 C48 158.9(5)
C44 Ir3 C43 C48 -121.4(6)
C42 Ir3 C43 C48 122.0(6)
C45 Ir3 C43 C48 -158.1(5)
S2 Ir3 C43 C48 144.5(12)
Cl4 Ir3 C43 C48 -44.7(5)
Ir4 Ir3 C43 C48 52.2(5)
C42 C43 C44 C45 -0.8(6)
C48 C43 C44 C45 -175.2(5)
Ir3 C43 C44 C45 61.1(4)
C42 C43 C44 C49 175.5(5)
C48 C43 C44 C49 1.2(8)
Ir3 C43 C44 C49 -122.6(5)
C42 C43 C44 Ir3 -61.9(3)
C48 C43 C44 Ir3 123.8(5)
C41 Ir3 C44 C43 81.4(3)
C42 Ir3 C44 C43 38.6(3)
C45 Ir3 C44 C43 119.3(4)
S2 Ir3 C44 C43 170.8(2)
Cl4 Ir3 C44 C43 -107.0(3)
Ir4 Ir3 C44 C43 -22.0(7)
C41 Ir3 C44 C45 -37.9(3)
C43 Ir3 C44 C45 -119.3(4)
C42 Ir3 C44 C45 -80.7(3)
S2 Ir3 C44 C45 51.5(4)
Cl4 Ir3 C44 C45 133.7(3)
Ir4 Ir3 C44 C45 -141.3(5)
C41 Ir3 C44 C49 -158.1(6)
C43 Ir3 C44 C49 120.4(6)
C42 Ir3 C44 C49 159.1(6)
C45 Ir3 C44 C49 -120.3(6)
S2 Ir3 C44 C49 -68.8(6)
Cl4 Ir3 C44 C49 13.4(5)
Ir4 Ir3 C44 C49 98.4(7)
C43 C44 C45 C41 -0.3(6)
C49 C44 C45 C41 -176.6(5)
Ir3 C44 C45 C41 60.6(3)
C43 C44 C45 C50 172.0(5)
C49 C44 C45 C50 -4.4(8)
Ir3 C44 C45 C50 -127.1(5)
C43 C44 C45 Ir3 -60.9(4)
C49 C44 C45 Ir3 122.7(5)
C42 C41 C45 C44 1.3(5)
C46 C41 C45 C44 171.9(5)
Ir3 C41 C45 C44 -61.0(3)
C42 C41 C45 C50 -170.8(5)
C46 C41 C45 C50 -0.1(8)
Ir3 C41 C45 C50 126.9(5)
C42 C41 C45 Ir3 62.3(3)
C46 C41 C45 Ir3 -127.1(5)
C41 Ir3 C45 C44 117.8(4)
C43 Ir3 C45 C44 36.7(3)
C42 Ir3 C45 C44 80.1(3)
S2 Ir3 C45 C44 -148.5(3)
Cl4 Ir3 C45 C44 -53.3(3)
Ir4 Ir3 C45 C44 162.5(2)
C44 Ir3 C45 C41 -117.8(4)
C43 Ir3 C45 C41 -81.1(3)
C42 Ir3 C45 C41 -37.7(3)
S2 Ir3 C45 C41 93.7(3)
Cl4 Ir3 C45 C41 -171.1(2)
Ir4 Ir3 C45 C41 44.6(4)
C41 Ir3 C45 C50 -122.2(7)
C44 Ir3 C45 C50 120.0(6)
C43 Ir3 C45 C50 156.7(6)
C42 Ir3 C45 C50 -159.9(6)
S2 Ir3 C45 C50 -28.5(6)
Cl4 Ir3 C45 C50 66.7(6)
Ir4 Ir3 C45 C50 -77.5(6)
Ir4 S2 C51 C55 -69.9(4)
Ir3 S2 C51 C55 -153.7(3)
Ir4 S2 C51 C52 172.8(3)
Ir3 S2 C51 C52 89.0(4)
C55 C51 C52 C53 66.9(6)
S2 C51 C52 C53 -176.8(4)
C51 C52 C53 C54 -173.5(5)
C52 C51 C55 O2 57.7(6)
S2 C51 C55 O2 -61.7(6)
C52 C51 C55 C56 -119.8(5)
S2 C51 C55 C56 120.7(5)
